data_7104413
loop_
_publ_author_name
'Wang, Wenyuan'
'Inoue, Shigeyoshi'
'Yao, Shenglai'
'Driess, Matthias'

_publ_section_title
;
 An unsymmetric substituted digermylene with a Ge(I)-Ge(I) bond and
 synthesis of a germylene-stannylene with a Ge(I)-Sn(I) bond.
;
_journal_issue 19
_journal_name_full 'Chemical communications (Cambridge, England)'
_journal_page_first 2661
_journal_page_last 2663
_journal_paper_doi 10.1039/b900592g
_journal_volume 34
_journal_year 2009
_chemical_formula_sum 'C46 H65 Ge2 N3'
_chemical_formula_weight 805.19
_chemical_name_systematic
;
?
;
_space_group_IT_number 15
_symmetry_cell_setting monoclinic
_symmetry_space_group_name_Hall '-C 2yc'
_symmetry_space_group_name_H-M 'C 1 2/c 1'
_atom_sites_solution_hydrogens geom
_atom_sites_solution_primary direct
_atom_sites_solution_secondary difmap
_audit_creation_method
;
CrysAlis RED, Oxford Diffraction Ltd.,
Version 1.171.31.8 (release 12-01-2007 CrysAlis171 .NET)
(compiled Jan 12 2007,17:49:11)
;
_cell_angle_alpha 90.00
_cell_angle_beta 116.030(4)
_cell_angle_gamma 90.00
_cell_formula_units_Z 8
_cell_length_a 44.536(2)
_cell_length_b 9.8204(5)
_cell_length_c 21.8135(10)
_cell_measurement_reflns_used 3839
_cell_measurement_temperature 150(2)
_cell_measurement_theta_max 28.9953
_cell_measurement_theta_min 3.0030
_cell_volume 8572.7(7)
_computing_cell_refinement
;
CrysAlis RED, Oxford Diffraction Ltd.,
Version 1.171.31.8 (release 12-01-2007 CrysAlis171 .NET)
(compiled Jan 12 2007,17:49:11)
;
_computing_data_collection
;
CrysAlis CCD, Oxford Diffraction Ltd.,
Version 1.171.31.8 (release 12-01-2007 CrysAlis171 .NET)
(compiled Jan 12 2007,17:49:11)
;
_computing_data_reduction
;
CrysAlis RED, Oxford Diffraction Ltd.,
Version 1.171.31.8 (release 12-01-2007 CrysAlis171 .NET)
(compiled Jan 12 2007,17:49:11)
;
_computing_publication_material 'SHELXL-97 (Sheldrick, 1997)'
_computing_structure_refinement 'SHELXL-97 (Sheldrick, 1997)'
_computing_structure_solution 'SHELXS-97 (Sheldrick, 1990)'
_diffrn_ambient_temperature 150(2)
_diffrn_measured_fraction_theta_full 0.992
_diffrn_measured_fraction_theta_max 0.992
_diffrn_measurement_device_type 'Oxford Diffraction Xcalibur S Sapphire'
_diffrn_measurement_method \w
_diffrn_radiation_monochromator graphite
_diffrn_radiation_source 'Enhance (Mo) X-ray Source'
_diffrn_radiation_type MoK\a
_diffrn_radiation_wavelength 0.71073
_diffrn_reflns_av_R_equivalents 0.0954
_diffrn_reflns_av_sigmaI/netI 0.1885
_diffrn_reflns_limit_h_max 52
_diffrn_reflns_limit_h_min -49
_diffrn_reflns_limit_k_max 11
_diffrn_reflns_limit_k_min -10
_diffrn_reflns_limit_l_max 25
_diffrn_reflns_limit_l_min -24
_diffrn_reflns_number 20162
_diffrn_reflns_theta_full 25.00
_diffrn_reflns_theta_max 25.00
_diffrn_reflns_theta_min 3.05
_exptl_absorpt_coefficient_mu 1.436
_exptl_absorpt_correction_T_max 1.00000
_exptl_absorpt_correction_T_min 0.74676
_exptl_absorpt_correction_type multi-scan
_exptl_absorpt_process_details
;
CrysAlis RED, Oxford Diffraction Ltd.,
Version 1.171.32.5 (release 08-05-2007 CrysAlis171 .NET)
(compiled May 8 2007,13:10:02)
Empirical absorption correction using spherical harmonics,
implemented in SCALE3 ABSPACK scaling algorithm.
;
_exptl_crystal_colour prism
_exptl_crystal_density_diffrn 1.248
_exptl_crystal_density_method 'not measured'
_exptl_crystal_description red
_exptl_crystal_F_000 3408
_exptl_crystal_size_max 0.38
_exptl_crystal_size_mid 0.24
_exptl_crystal_size_min 0.10
_refine_diff_density_max 0.590
_refine_diff_density_min -0.578
_refine_diff_density_rms 0.089
_refine_ls_extinction_method none
_refine_ls_goodness_of_fit_ref 0.917
_refine_ls_hydrogen_treatment constr
_refine_ls_matrix_type full
_refine_ls_number_parameters 476
_refine_ls_number_reflns 7493
_refine_ls_number_restraints 0
_refine_ls_restrained_S_all 0.917
_refine_ls_R_factor_all 0.1461
_refine_ls_R_factor_gt 0.0559
_refine_ls_shift/su_max 0.001
_refine_ls_shift/su_mean 0.000
_refine_ls_structure_factor_coef Fsqd
_refine_ls_weighting_details 'calc w=1/[\s^2^(Fo^2^)+(0.0261P)^2^+0.0000P] where P=(Fo^2^+2Fc^2^)/3'
_refine_ls_weighting_scheme calc
_refine_ls_wR_factor_gt 0.0777
_refine_ls_wR_factor_ref 0.0965
_reflns_number_gt 3708
_reflns_number_total 7493
_reflns_threshold_expression >2sigma(I)
_cod_data_source_file b900592g.txt
_cod_data_source_block CCDC716013
_cod_original_sg_symbol_H-M C2/c
_cod_database_code 7104413

loop_
_symmetry_equiv_pos_as_xyz
'x, y, z'
'-x, y, -z+1/2'
'x+1/2, y+1/2, z'
'-x+1/2, y+1/2, -z+1/2'
'-x, -y, -z'
'x, -y, z-1/2'
'-x+1/2, -y+1/2, -z'
'x+1/2, -y+1/2, z-1/2'

loop_
_atom_site_label
_atom_site_type_symbol
_atom_site_fract_x
_atom_site_fract_y
_atom_site_fract_z
_atom_site_U_iso_or_equiv
_atom_site_adp_type
_atom_site_occupancy
_atom_site_symmetry_multiplicity
_atom_site_calc_flag
_atom_site_refinement_flags
_atom_site_disorder_assembly
_atom_site_disorder_group
Ge1 Ge 0.125811(13) 0.88502(6) 0.48734(3) 0.02159(16) Uani 1 1 d . . .
N1 N 0.16230(9) 0.9714(4) 0.57042(19) 0.0173(10) Uani 1 1 d . . .
C1 C 0.18005(13) 1.1995(5) 0.6239(3) 0.0394(17) Uani 1 1 d . . .
H1A H 0.1996 1.1865 0.6151 0.059 Uiso 1 1 calc R . .
H1B H 0.1867 1.1903 0.6729 0.059 Uiso 1 1 calc R . .
H1C H 0.1707 1.2904 0.6087 0.059 Uiso 1 1 calc R . .
Ge2 Ge 0.137242(14) 0.63017(6) 0.50531(3) 0.02485(17) Uani 1 1 d . . .
N2 N 0.09391(9) 0.9141(4) 0.53038(18) 0.0171(10) Uani 1 1 d . . .
C2 C 0.15393(12) 1.0929(5) 0.5854(2) 0.0199(13) Uani 1 1 d . . .
N3 N 0.13153(9) 0.5793(4) 0.41436(19) 0.0189(10) Uani 1 1 d . . .
C3 C 0.12084(11) 1.1280(6) 0.5695(2) 0.0229(12) Uani 1 1 d . . .
H3 H 0.1161 1.2224 0.5696 0.027 Uiso 1 1 calc R . .
C4 C 0.09404(12) 1.0385(5) 0.5536(2) 0.0183(13) Uani 1 1 d . . .
C5 C 0.06469(12) 1.0897(5) 0.5642(2) 0.0263(14) Uani 1 1 d . . .
H5A H 0.0451 1.0973 0.5200 0.039 Uiso 1 1 calc R . .
H5B H 0.0700 1.1793 0.5862 0.039 Uiso 1 1 calc R . .
H5C H 0.0600 1.0258 0.5934 0.039 Uiso 1 1 calc R . .
C6 C 0.19709(12) 0.9317(5) 0.6040(3) 0.0261(14) Uani 1 1 d . . .
C7 C 0.21655(13) 0.9389(5) 0.5685(3) 0.0269(14) Uani 1 1 d . . .
C8 C 0.25065(13) 0.9109(5) 0.6037(3) 0.0318(15) Uani 1 1 d . . .
H8 H 0.2644 0.9165 0.5805 0.038 Uiso 1 1 calc R . .
C9 C 0.26461(13) 0.8751(6) 0.6717(3) 0.0383(15) Uani 1 1 d . . .
H9 H 0.2878 0.8547 0.6949 0.046 Uiso 1 1 calc R . .
C10 C 0.24504(13) 0.8689(6) 0.7059(3) 0.0346(15) Uani 1 1 d . . .
H10 H 0.2551 0.8472 0.7532 0.041 Uiso 1 1 calc R . .
C11 C 0.21094(12) 0.8937(6) 0.6729(2) 0.0252(13) Uani 1 1 d . . .
C12 C 0.19018(13) 0.8741(7) 0.7121(3) 0.0389(15) Uani 1 1 d . . .
H12 H 0.1671 0.9078 0.6826 0.047 Uiso 1 1 calc R . .
C13 C 0.18757(18) 0.7250(7) 0.7278(4) 0.073(2) Uani 1 1 d . . .
H13A H 0.2099 0.6898 0.7575 0.110 Uiso 1 1 calc R . .
H13B H 0.1781 0.6729 0.6852 0.110 Uiso 1 1 calc R . .
H13C H 0.1731 0.7162 0.7509 0.110 Uiso 1 1 calc R . .
C14 C 0.20328(16) 0.9515(7) 0.7787(3) 0.074(2) Uani 1 1 d . . .
H14A H 0.2235 0.9068 0.8123 0.111 Uiso 1 1 calc R . .
H14B H 0.1862 0.9527 0.7957 0.111 Uiso 1 1 calc R . .
H14C H 0.2086 1.0451 0.7714 0.111 Uiso 1 1 calc R . .
C15 C 0.20215(13) 0.9780(6) 0.4930(3) 0.0344(16) Uani 1 1 d . . .
H15 H 0.1773 0.9804 0.4747 0.041 Uiso 1 1 calc R . .
C16 C 0.21377(16) 1.1215(6) 0.4845(3) 0.0602(19) Uani 1 1 d . . .
H16A H 0.2075 1.1870 0.5108 0.090 Uiso 1 1 calc R . .
H16B H 0.2031 1.1470 0.4362 0.090 Uiso 1 1 calc R . .
H16C H 0.2381 1.1218 0.5012 0.090 Uiso 1 1 calc R . .
C17 C 0.21069(13) 0.8744(6) 0.4518(2) 0.0448(16) Uani 1 1 d . . .
H17A H 0.2348 0.8763 0.4655 0.067 Uiso 1 1 calc R . .
H17B H 0.1986 0.8965 0.4032 0.067 Uiso 1 1 calc R . .
H17C H 0.2042 0.7834 0.4600 0.067 Uiso 1 1 calc R . .
C18 C 0.06510(12) 0.8268(5) 0.5154(2) 0.0185(13) Uani 1 1 d . . .
C19 C 0.06657(14) 0.7282(5) 0.5630(3) 0.0241(14) Uani 1 1 d . . .
C20 C 0.03761(13) 0.6555(5) 0.5500(3) 0.0273(14) Uani 1 1 d . . .
H20 H 0.0379 0.5907 0.5826 0.033 Uiso 1 1 calc R . .
C21 C 0.00864(14) 0.6743(5) 0.4916(3) 0.0318(15) Uani 1 1 d . . .
H21 H -0.0108 0.6234 0.4841 0.038 Uiso 1 1 calc R . .
C22 C 0.00800(13) 0.7673(5) 0.4441(3) 0.0258(14) Uani 1 1 d . . .
H22 H -0.0118 0.7777 0.4028 0.031 Uiso 1 1 calc R . .
C23 C 0.03574(12) 0.8465(5) 0.4549(2) 0.0163(12) Uani 1 1 d . . .
C24 C 0.09752(15) 0.7035(6) 0.6278(3) 0.0336(16) Uani 1 1 d . . .
H24 H 0.1167 0.7433 0.6217 0.040 Uiso 1 1 calc R . .
C25 C 0.10518(14) 0.5526(6) 0.6443(3) 0.0425(17) Uani 1 1 d . . .
H25A H 0.0880 0.5121 0.6552 0.064 Uiso 1 1 calc R . .
H25B H 0.1271 0.5430 0.6836 0.064 Uiso 1 1 calc R . .
H25C H 0.1054 0.5059 0.6049 0.064 Uiso 1 1 calc R . .
C26 C 0.09583(17) 0.7770(6) 0.6880(3) 0.074(2) Uani 1 1 d . . .
H26A H 0.0936 0.8752 0.6791 0.111 Uiso 1 1 calc R . .
H26B H 0.1163 0.7590 0.7296 0.111 Uiso 1 1 calc R . .
H26C H 0.0765 0.7440 0.6939 0.111 Uiso 1 1 calc R . .
C27 C 0.03348(12) 0.9455(5) 0.3995(2) 0.0217(13) Uani 1 1 d . . .
H27 H 0.0533 1.0071 0.4198 0.026 Uiso 1 1 calc R . .
C28 C 0.03557(12) 0.8702(6) 0.3405(2) 0.0351(15) Uani 1 1 d . . .
H28A H 0.0560 0.8156 0.3577 0.053 Uiso 1 1 calc R . .
H28B H 0.0359 0.9363 0.3071 0.053 Uiso 1 1 calc R . .
H28C H 0.0161 0.8104 0.3186 0.053 Uiso 1 1 calc R . .
C29 C 0.00219(12) 1.0357(5) 0.3734(3) 0.0332(15) Uani 1 1 d . . .
H29A H -0.0177 0.9794 0.3489 0.050 Uiso 1 1 calc R . .
H29B H 0.0036 1.1050 0.3425 0.050 Uiso 1 1 calc R . .
H29C H 0.0006 1.0802 0.4121 0.050 Uiso 1 1 calc R . .
C30 C 0.21006(13) 0.5587(6) 0.6049(2) 0.0421(17) Uani 1 1 d . . .
H30A H 0.2267 0.4927 0.6055 0.063 Uiso 1 1 calc R . .
H30B H 0.2014 0.5298 0.6371 0.063 Uiso 1 1 calc R . .
H30C H 0.2205 0.6485 0.6182 0.063 Uiso 1 1 calc R . .
C31 C 0.18173(12) 0.5662(5) 0.5341(2) 0.0226(13) Uani 1 1 d . . .
C32 C 0.18487(13) 0.5012(5) 0.4813(3) 0.0237(14) Uani 1 1 d . . .
H32 H 0.2049 0.4549 0.4884 0.028 Uiso 1 1 calc R . .
C33 C 0.15769(13) 0.5057(5) 0.4173(3) 0.0226(14) Uani 1 1 d . . .
C34 C 0.15643(12) 0.4245(5) 0.3577(2) 0.0326(15) Uani 1 1 d . . .
H34A H 0.1468 0.3346 0.3575 0.049 Uiso 1 1 calc R . .
H34B H 0.1791 0.4138 0.3618 0.049 Uiso 1 1 calc R . .
H34C H 0.1426 0.4723 0.3152 0.049 Uiso 1 1 calc R . .
C35 C 0.10086(12) 0.5856(5) 0.3516(2) 0.0195(13) Uani 1 1 d . . .
C36 C 0.07598(13) 0.4886(5) 0.3419(3) 0.0225(14) Uani 1 1 d . . .
C37 C 0.04654(13) 0.4934(6) 0.2806(3) 0.0299(15) Uani 1 1 d . . .
H37 H 0.0292 0.4294 0.2728 0.036 Uiso 1 1 calc R . .
C38 C 0.04240(13) 0.5893(6) 0.2317(3) 0.0313(15) Uani 1 1 d . . .
H38 H 0.0223 0.5916 0.1906 0.038 Uiso 1 1 calc R . .
C39 C 0.06727(13) 0.6820(5) 0.2419(3) 0.0258(14) Uani 1 1 d . . .
H39 H 0.0641 0.7469 0.2073 0.031 Uiso 1 1 calc R . .
C40 C 0.09698(13) 0.6833(5) 0.3017(3) 0.0219(13) Uani 1 1 d . . .
C41 C 0.12436(13) 0.7860(5) 0.3112(3) 0.0265(15) Uani 1 1 d . . .
H41 H 0.1424 0.7764 0.3588 0.032 Uiso 1 1 calc R . .
C42 C 0.13950(15) 0.7559(7) 0.2620(3) 0.0529(19) Uani 1 1 d . . .
H42A H 0.1481 0.6626 0.2691 0.079 Uiso 1 1 calc R . .
H42B H 0.1578 0.8198 0.2703 0.079 Uiso 1 1 calc R . .
H42C H 0.1223 0.7660 0.2149 0.079 Uiso 1 1 calc R . .
C43 C 0.11156(14) 0.9309(5) 0.3021(3) 0.0349(16) Uani 1 1 d . . .
H43A H 0.0946 0.9440 0.2550 0.052 Uiso 1 1 calc R . .
H43B H 0.1302 0.9941 0.3120 0.052 Uiso 1 1 calc R . .
H43C H 0.1016 0.9484 0.3335 0.052 Uiso 1 1 calc R . .
C44 C 0.07991(13) 0.3736(6) 0.3926(3) 0.0322(14) Uani 1 1 d . . .
H44 H 0.1026 0.3830 0.4317 0.039 Uiso 1 1 calc R . .
C45 C 0.07846(16) 0.2358(6) 0.3605(3) 0.0502(19) Uani 1 1 d . . .
H45A H 0.0558 0.2193 0.3251 0.075 Uiso 1 1 calc R . .
H45B H 0.0846 0.1650 0.3955 0.075 Uiso 1 1 calc R . .
H45C H 0.0941 0.2340 0.3400 0.075 Uiso 1 1 calc R . .
C46 C 0.05410(13) 0.3893(6) 0.4214(3) 0.0433(16) Uani 1 1 d . . .
H46A H 0.0557 0.4810 0.4403 0.065 Uiso 1 1 calc R . .
H46B H 0.0586 0.3218 0.4575 0.065 Uiso 1 1 calc R . .
H46C H 0.0316 0.3750 0.3848 0.065 Uiso 1 1 calc R . .

loop_
_atom_site_aniso_label
_atom_site_aniso_U_11
_atom_site_aniso_U_22
_atom_site_aniso_U_33
_atom_site_aniso_U_23
_atom_site_aniso_U_13
_atom_site_aniso_U_12
Ge1 0.0212(3) 0.0232(4) 0.0212(3) -0.0020(3) 0.0100(3) 0.0003(3)
N1 0.022(3) 0.011(2) 0.019(2) -0.004(2) 0.009(2) 0.003(2)
C1 0.029(4) 0.028(4) 0.050(4) -0.018(3) 0.007(3) -0.004(3)
Ge2 0.0309(3) 0.0232(4) 0.0219(3) 0.0004(3) 0.0129(3) 0.0021(3)
N2 0.014(2) 0.020(3) 0.013(2) 0.002(2) 0.0027(19) -0.003(2)
C2 0.020(3) 0.018(3) 0.022(3) 0.003(3) 0.010(2) -0.006(3)
N3 0.016(2) 0.018(3) 0.022(2) 0.007(2) 0.007(2) 0.001(2)
C3 0.022(3) 0.016(3) 0.029(3) -0.007(3) 0.010(3) 0.001(3)
C4 0.019(3) 0.016(3) 0.024(3) -0.001(3) 0.013(3) -0.001(3)
C5 0.029(3) 0.024(4) 0.032(3) -0.011(3) 0.018(3) -0.004(3)
C6 0.014(3) 0.022(3) 0.033(3) -0.013(3) 0.002(3) -0.005(3)
C7 0.026(3) 0.021(3) 0.038(4) -0.002(3) 0.018(3) -0.001(3)
C8 0.025(3) 0.031(4) 0.045(4) 0.006(3) 0.020(3) 0.006(3)
C9 0.023(3) 0.034(4) 0.044(4) -0.003(4) 0.002(3) 0.007(3)
C10 0.029(3) 0.039(4) 0.030(3) -0.015(3) 0.007(3) -0.007(3)
C11 0.022(3) 0.024(4) 0.024(3) -0.014(3) 0.006(3) -0.001(3)
C12 0.033(3) 0.057(4) 0.024(3) 0.006(4) 0.010(3) 0.003(4)
C13 0.096(6) 0.073(6) 0.086(6) 0.010(5) 0.073(5) 0.004(5)
C14 0.057(5) 0.119(7) 0.048(5) -0.034(5) 0.023(4) 0.006(5)
C15 0.022(3) 0.040(4) 0.046(4) 0.014(3) 0.021(3) 0.005(3)
C16 0.091(5) 0.033(4) 0.067(4) 0.024(4) 0.045(4) 0.027(5)
C17 0.051(4) 0.050(4) 0.035(3) 0.005(4) 0.021(3) 0.003(4)
C18 0.018(3) 0.020(3) 0.023(3) 0.003(3) 0.015(3) 0.002(3)
C19 0.032(4) 0.019(4) 0.028(4) -0.003(3) 0.019(3) -0.004(3)
C20 0.045(4) 0.014(4) 0.029(3) 0.002(3) 0.022(3) 0.001(3)
C21 0.033(4) 0.021(4) 0.049(4) -0.006(3) 0.026(3) -0.009(3)
C22 0.015(3) 0.028(4) 0.035(4) -0.007(3) 0.012(3) -0.004(3)
C23 0.023(3) 0.007(3) 0.028(3) -0.005(2) 0.019(3) 0.000(2)
C24 0.045(4) 0.034(4) 0.028(4) 0.003(3) 0.023(3) -0.007(3)
C25 0.051(4) 0.040(4) 0.039(4) 0.020(3) 0.022(3) 0.007(4)
C26 0.109(7) 0.053(5) 0.031(4) -0.011(4) 0.005(4) 0.027(5)
C27 0.019(3) 0.021(3) 0.027(3) -0.005(3) 0.011(3) -0.001(3)
C28 0.031(3) 0.047(4) 0.029(3) 0.002(3) 0.015(3) 0.007(4)
C29 0.033(3) 0.030(4) 0.037(4) 0.009(3) 0.016(3) 0.002(3)
C30 0.043(4) 0.043(4) 0.027(3) 0.000(3) 0.003(3) 0.006(3)
C31 0.024(3) 0.012(3) 0.025(3) -0.004(3) 0.005(3) 0.000(3)
C32 0.026(3) 0.019(3) 0.029(3) -0.001(3) 0.015(3) 0.007(3)
C33 0.025(3) 0.023(4) 0.025(3) 0.002(3) 0.015(3) 0.002(3)
C34 0.033(3) 0.040(4) 0.027(3) -0.010(3) 0.015(3) 0.009(3)
C35 0.022(3) 0.018(3) 0.021(3) 0.007(3) 0.012(3) 0.004(3)
C36 0.030(3) 0.014(3) 0.023(3) 0.001(3) 0.011(3) 0.002(3)
C37 0.023(3) 0.031(4) 0.036(4) -0.001(3) 0.013(3) -0.007(3)
C38 0.022(3) 0.036(4) 0.031(3) 0.001(3) 0.008(3) 0.003(3)
C39 0.031(3) 0.024(3) 0.022(3) -0.001(3) 0.011(3) 0.008(3)
C40 0.023(3) 0.024(3) 0.025(3) -0.005(3) 0.017(3) 0.002(3)
C41 0.024(4) 0.030(4) 0.024(3) 0.002(3) 0.009(3) 0.005(3)
C42 0.052(5) 0.054(4) 0.075(5) -0.011(4) 0.049(4) -0.015(4)
C43 0.050(4) 0.021(4) 0.043(4) 0.004(3) 0.028(3) -0.003(3)
C44 0.038(3) 0.023(3) 0.032(3) 0.006(3) 0.012(3) -0.005(3)
C45 0.060(5) 0.037(4) 0.056(5) 0.009(4) 0.028(4) -0.004(4)
C46 0.053(4) 0.044(4) 0.049(4) 0.008(4) 0.037(3) 0.000(4)

loop_
_atom_type_symbol
_atom_type_description
_atom_type_scat_dispersion_real
_atom_type_scat_dispersion_imag
_atom_type_scat_source
C C 0.0033 0.0016 'International Tables Vol C Tables 4.2.6.8 and 6.1.1.4'
H H 0.0000 0.0000 'International Tables Vol C Tables 4.2.6.8 and 6.1.1.4'
N N 0.0061 0.0033 'International Tables Vol C Tables 4.2.6.8 and 6.1.1.4'
Ge Ge 0.1547 1.8001 'International Tables Vol C Tables 4.2.6.8 and 6.1.1.4'

loop_
_geom_angle_atom_site_label_1
_geom_angle_atom_site_label_2
_geom_angle_atom_site_label_3
_geom_angle
_geom_angle_site_symmetry_1
_geom_angle_site_symmetry_3
_geom_angle_publ_flag
N1 Ge1 N2 88.67(15) . . ?
N1 Ge1 Ge2 104.30(11) . . ?
N2 Ge1 Ge2 101.49(12) . . ?
C2 N1 C6 118.0(4) . . ?
C2 N1 Ge1 113.3(3) . . ?
C6 N1 Ge1 127.2(3) . . ?
C2 C1 H1A 109.5 . . ?
C2 C1 H1B 109.5 . . ?
H1A C1 H1B 109.5 . . ?
C2 C1 H1C 109.5 . . ?
H1A C1 H1C 109.5 . . ?
H1B C1 H1C 109.5 . . ?
C31 Ge2 N3 84.47(19) . . ?
C31 Ge2 Ge1 118.90(15) . . ?
N3 Ge2 Ge1 99.62(12) . . ?
C4 N2 C18 119.1(4) . . ?
C4 N2 Ge1 114.8(3) . . ?
C18 N2 Ge1 122.5(3) . . ?
N1 C2 C3 122.5(5) . . ?
N1 C2 C1 121.7(4) . . ?
C3 C2 C1 115.8(5) . . ?
C33 N3 C35 120.3(4) . . ?
C33 N3 Ge2 111.4(3) . . ?
C35 N3 Ge2 126.7(3) . . ?
C4 C3 C2 126.7(5) . . ?
C4 C3 H3 116.7 . . ?
C2 C3 H3 116.7 . . ?
N2 C4 C3 122.4(5) . . ?
N2 C4 C5 120.5(5) . . ?
C3 C4 C5 117.1(4) . . ?
C4 C5 H5A 109.5 . . ?
C4 C5 H5B 109.5 . . ?
H5A C5 H5B 109.5 . . ?
C4 C5 H5C 109.5 . . ?
H5A C5 H5C 109.5 . . ?
H5B C5 H5C 109.5 . . ?
C7 C6 C11 121.4(5) . . ?
C7 C6 N1 119.5(5) . . ?
C11 C6 N1 119.0(5) . . ?
C6 C7 C8 118.5(5) . . ?
C6 C7 C15 122.8(5) . . ?
C8 C7 C15 118.8(5) . . ?
C9 C8 C7 120.6(5) . . ?
C9 C8 H8 119.7 . . ?
C7 C8 H8 119.7 . . ?
C10 C9 C8 120.1(5) . . ?
C10 C9 H9 119.9 . . ?
C8 C9 H9 119.9 . . ?
C9 C10 C11 121.3(5) . . ?
C9 C10 H10 119.3 . . ?
C11 C10 H10 119.3 . . ?
C10 C11 C6 118.0(5) . . ?
C10 C11 C12 118.9(5) . . ?
C6 C11 C12 123.1(5) . . ?
C14 C12 C13 107.6(5) . . ?
C14 C12 C11 113.8(5) . . ?
C13 C12 C11 112.0(5) . . ?
C14 C12 H12 107.8 . . ?
C13 C12 H12 107.8 . . ?
C11 C12 H12 107.8 . . ?
C12 C13 H13A 109.5 . . ?
C12 C13 H13B 109.5 . . ?
H13A C13 H13B 109.5 . . ?
C12 C13 H13C 109.5 . . ?
H13A C13 H13C 109.5 . . ?
H13B C13 H13C 109.5 . . ?
C12 C14 H14A 109.5 . . ?
C12 C14 H14B 109.5 . . ?
H14A C14 H14B 109.5 . . ?
C12 C14 H14C 109.5 . . ?
H14A C14 H14C 109.5 . . ?
H14B C14 H14C 109.5 . . ?
C17 C15 C7 112.0(5) . . ?
C17 C15 C16 111.0(5) . . ?
C7 C15 C16 110.8(5) . . ?
C17 C15 H15 107.6 . . ?
C7 C15 H15 107.6 . . ?
C16 C15 H15 107.6 . . ?
C15 C16 H16A 109.5 . . ?
C15 C16 H16B 109.5 . . ?
H16A C16 H16B 109.5 . . ?
C15 C16 H16C 109.5 . . ?
H16A C16 H16C 109.5 . . ?
H16B C16 H16C 109.5 . . ?
C15 C17 H17A 109.5 . . ?
C15 C17 H17B 109.5 . . ?
H17A C17 H17B 109.5 . . ?
C15 C17 H17C 109.5 . . ?
H17A C17 H17C 109.5 . . ?
H17B C17 H17C 109.5 . . ?
C19 C18 C23 120.9(5) . . ?
C19 C18 N2 119.4(5) . . ?
C23 C18 N2 119.6(4) . . ?
C20 C19 C18 117.8(5) . . ?
C20 C19 C24 119.8(5) . . ?
C18 C19 C24 122.4(5) . . ?
C21 C20 C19 122.1(5) . . ?
C21 C20 H20 118.9 . . ?
C19 C20 H20 118.9 . . ?
C20 C21 C22 119.4(5) . . ?
C20 C21 H21 120.3 . . ?
C22 C21 H21 120.3 . . ?
C21 C22 C23 121.4(5) . . ?
C21 C22 H22 119.3 . . ?
C23 C22 H22 119.3 . . ?
C22 C23 C18 118.3(5) . . ?
C22 C23 C27 118.6(5) . . ?
C18 C23 C27 123.0(4) . . ?
C19 C24 C25 113.5(5) . . ?
C19 C24 C26 111.2(5) . . ?
C25 C24 C26 110.2(5) . . ?
C19 C24 H24 107.2 . . ?
C25 C24 H24 107.2 . . ?
C26 C24 H24 107.2 . . ?
C24 C25 H25A 109.5 . . ?
C24 C25 H25B 109.5 . . ?
H25A C25 H25B 109.5 . . ?
C24 C25 H25C 109.5 . . ?
H25A C25 H25C 109.5 . . ?
H25B C25 H25C 109.5 . . ?
C24 C26 H26A 109.5 . . ?
C24 C26 H26B 109.5 . . ?
H26A C26 H26B 109.5 . . ?
C24 C26 H26C 109.5 . . ?
H26A C26 H26C 109.5 . . ?
H26B C26 H26C 109.5 . . ?
C23 C27 C28 110.8(4) . . ?
C23 C27 C29 113.4(4) . . ?
C28 C27 C29 110.4(4) . . ?
C23 C27 H27 107.3 . . ?
C28 C27 H27 107.3 . . ?
C29 C27 H27 107.3 . . ?
C27 C28 H28A 109.5 . . ?
C27 C28 H28B 109.5 . . ?
H28A C28 H28B 109.5 . . ?
C27 C28 H28C 109.5 . . ?
H28A C28 H28C 109.5 . . ?
H28B C28 H28C 109.5 . . ?
C27 C29 H29A 109.5 . . ?
C27 C29 H29B 109.5 . . ?
H29A C29 H29B 109.5 . . ?
C27 C29 H29C 109.5 . . ?
H29A C29 H29C 109.5 . . ?
H29B C29 H29C 109.5 . . ?
C31 C30 H30A 109.5 . . ?
C31 C30 H30B 109.5 . . ?
H30A C30 H30B 109.5 . . ?
C31 C30 H30C 109.5 . . ?
H30A C30 H30C 109.5 . . ?
H30B C30 H30C 109.5 . . ?
C32 C31 C30 119.2(5) . . ?
C32 C31 Ge2 110.5(4) . . ?
C30 C31 Ge2 129.5(4) . . ?
C31 C32 C33 117.5(5) . . ?
C31 C32 H32 121.2 . . ?
C33 C32 H32 121.2 . . ?
N3 C33 C32 114.7(5) . . ?
N3 C33 C34 122.7(5) . . ?
C32 C33 C34 122.4(5) . . ?
C33 C34 H34A 109.5 . . ?
C33 C34 H34B 109.5 . . ?
H34A C34 H34B 109.5 . . ?
C33 C34 H34C 109.5 . . ?
H34A C34 H34C 109.5 . . ?
H34B C34 H34C 109.5 . . ?
C40 C35 C36 121.7(5) . . ?
C40 C35 N3 120.4(4) . . ?
C36 C35 N3 117.8(4) . . ?
C37 C36 C35 117.7(5) . . ?
C37 C36 C44 118.3(5) . . ?
C35 C36 C44 123.8(5) . . ?
C38 C37 C36 121.0(5) . . ?
C38 C37 H37 119.5 . . ?
C36 C37 H37 119.5 . . ?
C37 C38 C39 120.3(5) . . ?
C37 C38 H38 119.9 . . ?
C39 C38 H38 119.9 . . ?
C38 C39 C40 121.7(5) . . ?
C38 C39 H39 119.2 . . ?
C40 C39 H39 119.2 . . ?
C39 C40 C35 117.6(5) . . ?
C39 C40 C41 120.5(5) . . ?
C35 C40 C41 121.9(5) . . ?
C43 C41 C40 111.8(4) . . ?
C43 C41 C42 110.3(5) . . ?
C40 C41 C42 110.5(4) . . ?
C43 C41 H41 108.0 . . ?
C40 C41 H41 108.0 . . ?
C42 C41 H41 108.0 . . ?
C41 C42 H42A 109.5 . . ?
C41 C42 H42B 109.5 . . ?
H42A C42 H42B 109.5 . . ?
C41 C42 H42C 109.5 . . ?
H42A C42 H42C 109.5 . . ?
H42B C42 H42C 109.5 . . ?
C41 C43 H43A 109.5 . . ?
C41 C43 H43B 109.5 . . ?
H43A C43 H43B 109.5 . . ?
C41 C43 H43C 109.5 . . ?
H43A C43 H43C 109.5 . . ?
H43B C43 H43C 109.5 . . ?
C45 C44 C36 110.9(4) . . ?
C45 C44 C46 113.0(5) . . ?
C36 C44 C46 110.5(5) . . ?
C45 C44 H44 107.4 . . ?
C36 C44 H44 107.4 . . ?
C46 C44 H44 107.4 . . ?
C44 C45 H45A 109.5 . . ?
C44 C45 H45B 109.5 . . ?
H45A C45 H45B 109.5 . . ?
C44 C45 H45C 109.5 . . ?
H45A C45 H45C 109.5 . . ?
H45B C45 H45C 109.5 . . ?
C44 C46 H46A 109.5 . . ?
C44 C46 H46B 109.5 . . ?
H46A C46 H46B 109.5 . . ?
C44 C46 H46C 109.5 . . ?
H46A C46 H46C 109.5 . . ?
H46B C46 H46C 109.5 . . ?

loop_
_geom_bond_atom_site_label_1
_geom_bond_atom_site_label_2
_geom_bond_distance
_geom_bond_site_symmetry_2
_geom_bond_publ_flag
Ge1 N1 2.015(4) . ?
Ge1 N2 2.038(4) . ?
Ge1 Ge2 2.5498(8) . ?
N1 C2 1.333(6) . ?
N1 C6 1.447(6) . ?
C1 C2 1.515(6) . ?
C1 H1A 0.9800 . ?
C1 H1B 0.9800 . ?
C1 H1C 0.9800 . ?
Ge2 C31 1.903(5) . ?
Ge2 N3 1.951(4) . ?
N2 C4 1.322(6) . ?
N2 C18 1.456(6) . ?
C2 C3 1.401(6) . ?
N3 C33 1.348(6) . ?
N3 C35 1.450(6) . ?
C3 C4 1.398(6) . ?
C3 H3 0.9500 . ?
C4 C5 1.510(6) . ?
C5 H5A 0.9800 . ?
C5 H5B 0.9800 . ?
C5 H5C 0.9800 . ?
C6 C7 1.395(6) . ?
C6 C11 1.401(7) . ?
C7 C8 1.396(7) . ?
C7 C15 1.531(7) . ?
C8 C9 1.379(6) . ?
C8 H8 0.9500 . ?
C9 C10 1.376(6) . ?
C9 H9 0.9500 . ?
C10 C11 1.387(6) . ?
C10 H10 0.9500 . ?
C11 C12 1.522(7) . ?
C12 C14 1.512(7) . ?
C12 C13 1.520(8) . ?
C12 H12 1.0000 . ?
C13 H13A 0.9800 . ?
C13 H13B 0.9800 . ?
C13 H13C 0.9800 . ?
C14 H14A 0.9800 . ?
C14 H14B 0.9800 . ?
C14 H14C 0.9800 . ?
C15 C17 1.513(7) . ?
C15 C16 1.540(7) . ?
C15 H15 1.0000 . ?
C16 H16A 0.9800 . ?
C16 H16B 0.9800 . ?
C16 H16C 0.9800 . ?
C17 H17A 0.9800 . ?
C17 H17B 0.9800 . ?
C17 H17C 0.9800 . ?
C18 C19 1.400(6) . ?
C18 C23 1.405(6) . ?
C19 C20 1.390(7) . ?
C19 C24 1.499(7) . ?
C20 C21 1.371(7) . ?
C20 H20 0.9500 . ?
C21 C22 1.373(7) . ?
C21 H21 0.9500 . ?
C22 C23 1.390(6) . ?
C22 H22 0.9500 . ?
C23 C27 1.520(6) . ?
C24 C25 1.527(7) . ?
C24 C26 1.529(7) . ?
C24 H24 1.0000 . ?
C25 H25A 0.9800 . ?
C25 H25B 0.9800 . ?
C25 H25C 0.9800 . ?
C26 H26A 0.9800 . ?
C26 H26B 0.9800 . ?
C26 H26C 0.9800 . ?
C27 C28 1.523(6) . ?
C27 C29 1.534(6) . ?
C27 H27 1.0000 . ?
C28 H28A 0.9800 . ?
C28 H28B 0.9800 . ?
C28 H28C 0.9800 . ?
C29 H29A 0.9800 . ?
C29 H29B 0.9800 . ?
C29 H29C 0.9800 . ?
C30 C31 1.508(6) . ?
C30 H30A 0.9800 . ?
C30 H30B 0.9800 . ?
C30 H30C 0.9800 . ?
C31 C32 1.377(6) . ?
C32 C33 1.391(7) . ?
C32 H32 0.9500 . ?
C33 C34 1.504(6) . ?
C34 H34A 0.9800 . ?
C34 H34B 0.9800 . ?
C34 H34C 0.9800 . ?
C35 C40 1.404(6) . ?
C35 C36 1.405(6) . ?
C36 C37 1.404(7) . ?
C36 C44 1.536(7) . ?
C37 C38 1.374(6) . ?
C37 H37 0.9500 . ?
C38 C39 1.374(6) . ?
C38 H38 0.9500 . ?
C39 C40 1.392(7) . ?
C39 H39 0.9500 . ?
C40 C41 1.525(7) . ?
C41 C43 1.513(7) . ?
C41 C42 1.526(6) . ?
C41 H41 1.0000 . ?
C42 H42A 0.9800 . ?
C42 H42B 0.9800 . ?
C42 H42C 0.9800 . ?
C43 H43A 0.9800 . ?
C43 H43B 0.9800 . ?
C43 H43C 0.9800 . ?
C44 C45 1.512(7) . ?
C44 C46 1.541(6) . ?
C44 H44 1.0000 . ?
C45 H45A 0.9800 . ?
C45 H45B 0.9800 . ?
C45 H45C 0.9800 . ?
C46 H46A 0.9800 . ?
C46 H46B 0.9800 . ?
C46 H46C 0.9800 . ?
